data_4338516
loop_
_publ_author_name
'Yeon, Jeongho'
'Smith, Mark D.'
'Tapp, Joshua'
'M\"oller, Angela'
'Zur Loye, Hans-Conrad'

_publ_section_title
;
 Mild Hydrothermal Crystal Growth, Structure, and Magnetic Properties of
 Ternary U(IV) Containing Fluorides: LiUF5, KU2F9, K7U6F31, RbUF5, RbU2F9,
 and RbU3F13.
;
_journal_issue 12
_journal_name_full 'Inorganic chemistry'
_journal_page_first 6289
_journal_page_last 6298
_journal_paper_doi 10.1021/ic5008507
_journal_volume 53
_journal_year 2014
_chemical_absolute_configuration ad
_chemical_formula_moiety 'F13 Rb U3'
_chemical_formula_sum 'F13 Rb U3'
_chemical_formula_weight 1046.56
_chemical_name_systematic
;
 ? 
;
_space_group_crystal_system orthorhombic
_space_group_IT_number 26
_space_group_name_Hall 'P 2c -2'
_space_group_name_H-M_alt 'P m c 21'
_symmetry_space_group_name_Hall 'P 2c -2'
_symmetry_space_group_name_H-M 'P m c 21'
_atom_sites_solution_primary direct
_atom_sites_solution_secondary difmap
_audit_creation_date 2012-10-18
_audit_creation_method
;
  Olex2 1.1
  (compiled Nov  1 2011 20:42:30, GUI svn.r3906)
;
_cell_angle_alpha 90.00
_cell_angle_beta 90.00
_cell_angle_gamma 90.00
_cell_formula_units_Z 2
_cell_length_a 7.9943(6)
_cell_length_b 7.3217(5)
_cell_length_c 8.4677(6)
_cell_measurement_reflns_used 5209
_cell_measurement_temperature 100(2)
_cell_measurement_theta_max 36.301
_cell_measurement_theta_min 2.548
_cell_volume 495.63(6)
_computing_cell_refinement 'SAINT-Plus Version 6.45 (Bruker, 2001)'
_computing_data_collection 'SMART Version 5.625 (Bruker, 2001)'
_computing_data_reduction 'SAINT-Plus Version 6.45 (Bruker, 2001)'
_computing_molecular_graphics
;
O. V. Dolomanov, L. J. Bourhis, R. J. Gildea, J. A. K. Howard and H. Puschmann,
OLEX2: a complete structure solution, refinement and analysis program.
J. Appl. Cryst. (2009). 42, 339-341.
;
_computing_publication_material
;
O. V. Dolomanov, L. J. Bourhis, R. J. Gildea, J. A. K. Howard and H. Puschmann,
OLEX2: a complete structure solution, refinement and analysis program.
J. Appl. Cryst. (2009). 42, 339-341.
;
_computing_structure_refinement
;
SHELXL, G.M. Sheldrick, Acta Cryst.
2008). A64, 112-122
;
_computing_structure_solution
;
SHELXS, G.M. Sheldrick, Acta Cryst.
(2008). A64, 112-122
;
_diffrn_ambient_temperature 100(2)
_diffrn_measured_fraction_theta_full 0.999
_diffrn_measured_fraction_theta_max 0.999
_diffrn_measurement_device_type 'Bruker SMART APEX CCD diffractometer'
_diffrn_measurement_method 'omega and phi scans'
_diffrn_radiation_monochromator graphite
_diffrn_radiation_type MoK\a
_diffrn_radiation_wavelength 0.71073
_diffrn_reflns_av_R_equivalents 0.0493
_diffrn_reflns_av_unetI/netI 0.0354
_diffrn_reflns_limit_h_max 12
_diffrn_reflns_limit_h_min -13
_diffrn_reflns_limit_k_max 12
_diffrn_reflns_limit_k_min -12
_diffrn_reflns_limit_l_max 13
_diffrn_reflns_limit_l_min -14
_diffrn_reflns_number 14717
_diffrn_reflns_theta_full 36.40
_diffrn_reflns_theta_max 36.40
_diffrn_reflns_theta_min 2.41
_diffrn_source 'sealed tube'
_diffrn_source_current 37.0
_diffrn_source_power 1.739
_diffrn_source_target Mo
_diffrn_source_voltage 47.0
_exptl_absorpt_coefficient_mu 53.939
_exptl_absorpt_correction_T_max 1
_exptl_absorpt_correction_T_min 0.179815
_exptl_absorpt_correction_type multi-scan
_exptl_absorpt_process_details
;
SADABS v.2.10 (Bruker,2003) was used for absorption correction.
R(int) was 0.1715 before and 0.0479 after correction.
The Ratio of minimum to maximum transmission is 0.1798.
The \l/2 correction factor is 0.0015.
;
_exptl_crystal_colour green
_exptl_crystal_colour_primary green
_exptl_crystal_density_diffrn 7.013
_exptl_crystal_density_method 'not measured'
_exptl_crystal_description 'rectangular block'
_exptl_crystal_F_000 860
_exptl_crystal_size_max 0.1
_exptl_crystal_size_mid 0.06
_exptl_crystal_size_min 0.05
_refine_diff_density_max 4.853
_refine_diff_density_min -6.134
_refine_diff_density_rms 0.555
_refine_ls_abs_structure_details 'Flack H D (1983), Acta Cryst. A39, 876-881'
_refine_ls_abs_structure_Flack 0.30(2)
_refine_ls_extinction_coef 0.0058(4)
_refine_ls_extinction_expression Fc^*^=kFc[1+0.001xFc^2^\l^3^/sin(2\q)]^-1/4^
_refine_ls_extinction_method SHELXL
_refine_ls_goodness_of_fit_ref 1.056
_refine_ls_matrix_type full
_refine_ls_number_parameters 90
_refine_ls_number_reflns 2490
_refine_ls_number_restraints 1
_refine_ls_restrained_S_all 1.055
_refine_ls_R_factor_all 0.0417
_refine_ls_R_factor_gt 0.0400
_refine_ls_shift/su_max 0.000
_refine_ls_shift/su_mean 0.000
_refine_ls_structure_factor_coef Fsqd
_refine_ls_weighting_details 'calc w=1/[\s^2^(Fo^2^)+(0.0754P)^2^+1.8560P] where P=(Fo^2^+2Fc^2^)/3'
_refine_ls_weighting_scheme calc
_refine_ls_wR_factor_gt 0.1038
_refine_ls_wR_factor_ref 0.1053
_reflns_number_gt 2386
_reflns_number_total 2490
_reflns_threshold_expression >2sigma(I)
_cod_data_source_file ic5008507_si_002.cif
_cod_data_source_block RbU3F13
_cod_depositor_comments 'Adding full bibliography for 4338511--4338516.cif.'
_cod_database_code 4338516

loop_
_space_group_symop_id
_space_group_symop_operation_xyz
1 'x, y, z'
2 '-x, -y, z+1/2'
3 '-x, y, z'
4 'x, -y, z+1/2'

loop_
_atom_site_label
_atom_site_type_symbol
_atom_site_fract_x
_atom_site_fract_y
_atom_site_fract_z
_atom_site_U_iso_or_equiv
_atom_site_adp_type
_atom_site_occupancy
_atom_site_symmetry_multiplicity
_atom_site_calc_flag
_atom_site_refinement_flags
U1 U 0.25281(4) 0.10441(3) 0.12730(7) 0.00555(9) Uani 1 1 d .
U2 U 0.0000 0.39081(5) 0.46370(7) 0.00531(10) Uani 1 2 d S
Rb1 Rb 0.5000 0.60578(17) 0.26538(18) 0.0124(3) Uani 1 2 d S
F1 F 0.1723(8) 0.1948(7) 0.5966(6) 0.0098(10) Uani 1 1 d .
F2 F 0.1958(9) 0.3898(7) 0.0052(8) 0.0106(11) Uani 1 1 d .
F3 F 0.2581(6) 0.3224(8) 0.3176(8) 0.0101(11) Uani 1 1 d .
F4 F 0.3018(7) -0.0486(8) 0.3665(6) 0.0083(9) Uani 1 1 d .
F5 F 0.5000 -0.0608(13) 0.1146(10) 0.0111(15) Uani 1 2 d S
F6 F 0.5000 0.2725(11) 0.0896(10) 0.0097(14) Uani 1 2 d S
F7 F 0.0000 0.0979(11) 0.0000(11) 0.0101(16) Uani 1 2 d S
F8 F 0.0000 0.1380(11) 0.2833(9) 0.0060(13) Uani 1 2 d S
F9 F 0.0000 0.5307(11) 0.2275(11) 0.0109(16) Uani 1 2 d S

loop_
_atom_site_aniso_label
_atom_site_aniso_U_11
_atom_site_aniso_U_22
_atom_site_aniso_U_33
_atom_site_aniso_U_23
_atom_site_aniso_U_13
_atom_site_aniso_U_12
U1 0.00534(14) 0.00376(13) 0.00754(15) -0.00004(15) 0.00002(8) -0.00004(9)
U2 0.00551(17) 0.00333(15) 0.00709(16) -0.00021(19) 0.000 0.000
Rb1 0.0177(7) 0.0063(5) 0.0131(6) -0.0004(4) 0.000 0.000
F1 0.012(2) 0.004(2) 0.013(2) 0.0008(16) -0.0027(17) -0.0019(18)
F2 0.011(3) 0.007(2) 0.014(3) 0.0004(16) 0.000(2) 0.0045(18)
F3 0.012(2) 0.003(2) 0.015(3) -0.005(2) 0.000(2) -0.0014(16)
F4 0.008(2) 0.009(2) 0.008(2) 0.0002(18) -0.0016(18) -0.001(2)
F5 0.013(4) 0.006(3) 0.014(4) 0.002(3) 0.000 0.000
F6 0.011(3) 0.003(3) 0.016(3) 0.003(2) 0.000 0.000
F7 0.009(4) 0.011(4) 0.011(4) 0.005(2) 0.000 0.000
F8 0.006(3) 0.005(3) 0.007(3) 0.001(2) 0.000 0.000
F9 0.010(3) 0.011(4) 0.012(4) 0.006(3) 0.000 0.000

loop_
_atom_type_symbol
_atom_type_description
_atom_type_scat_dispersion_real
_atom_type_scat_dispersion_imag
_atom_type_scat_source
F F 0.0171 0.0103 'International Tables Vol C Tables 4.2.6.8 and 6.1.1.4'
Rb Rb -0.9393 2.9676 'International Tables Vol C Tables 4.2.6.8 and 6.1.1.4'
U U -9.6767 9.6646 'International Tables Vol C Tables 4.2.6.8 and 6.1.1.4'

loop_
_geom_angle_atom_site_label_1
_geom_angle_atom_site_label_2
_geom_angle_atom_site_label_3
_geom_angle
_geom_angle_site_symmetry_1
_geom_angle_site_symmetry_3
U1 U1 U1 180.0 3_655 3
U1 U1 U2 119.743(7) 3_655 .
U1 U1 U2 60.256(7) 3 .
F1 U1 U1 106.27(16) 4_554 3_655
F1 U1 U1 73.73(16) 4_554 3
F1 U1 U2 115.51(15) 4_554 .
F1 U1 F2 137.4(2) 4_554 .
F1 U1 F4 71.9(2) 4_554 .
F1 U1 F5 74.7(3) 4_554 .
F1 U1 F6 136.0(2) 4_554 .
F1 U1 F8 85.7(2) 4_554 .
F2 U1 U1 101.05(17) . 3_655
F2 U1 U1 78.95(17) . 3
F2 U1 U2 75.90(16) . .
F2 U1 F8 89.3(3) . .
F3 U1 U1 91.06(13) . 3
F3 U1 U1 88.94(13) . 3_655
F3 U1 U2 31.82(13) . .
F3 U1 F1 139.1(2) . 4_554
F3 U1 F2 72.2(2) . .
F3 U1 F4 144.2(2) . 4_554
F3 U1 F4 73.7(2) . .
F3 U1 F5 112.6(2) . .
F3 U1 F6 73.3(2) . .
F3 U1 F7 111.4(2) . .
F3 U1 F8 63.7(2) . .
F4 U1 U1 99.90(14) 4_554 3
F4 U1 U1 99.61(14) . 3
F4 U1 U1 80.10(14) 4_554 3_655
F4 U1 U1 80.39(14) . 3_655
F4 U1 U2 74.05(14) . .
F4 U1 U2 148.74(15) 4_554 .
F4 U1 F1 76.6(2) 4_554 4_554
F4 U1 F2 145.8(2) . .
F4 U1 F2 76.6(2) 4_554 .
F4 U1 F4 136.18(13) 4_554 .
F4 U1 F5 73.4(3) 4_554 .
F4 U1 F6 103.1(2) . .
F4 U1 F6 79.5(3) 4_554 .
F4 U1 F7 72.1(3) 4_554 .
F4 U1 F8 133.5(2) 4_554 .
F4 U1 F8 73.6(2) . .
F5 U1 U1 31.6(2) . 3_655
F5 U1 U1 148.4(2) . 3
F5 U1 U2 136.4(2) . .
F5 U1 F2 127.0(3) . .
F5 U1 F4 69.4(3) . .
F5 U1 F6 63.3(3) . .
F5 U1 F8 142.0(3) . .
F6 U1 U1 32.76(17) . 3_655
F6 U1 U1 147.24(17) . 3
F6 U1 U2 104.0(2) . .
F6 U1 F2 69.0(2) . .
F6 U1 F8 136.2(3) . .
F7 U1 U1 151.9(2) . 3_655
F7 U1 U1 28.1(2) . 3
F7 U1 U2 84.4(2) . .
F7 U1 F1 71.3(2) . 4_554
F7 U1 F2 69.2(3) . .
F7 U1 F4 122.9(2) . .
F7 U1 F5 136.0(3) . .
F7 U1 F6 133.5(3) . .
F7 U1 F8 61.5(3) . .
F8 U1 U1 146.39(16) . 3_655
F8 U1 U1 33.61(16) . 3
F8 U1 U2 32.24(18) . .
U1 U2 U1 59.487(14) 3 .
U1 U2 Rb1 110.55(2) . 1_455
U1 U2 Rb1 59.413(18) 3 1_455
F1 U2 U1 108.67(14) 3 .
F1 U2 U1 73.87(14) . .
F1 U2 U1 108.67(14) . 3
F1 U2 U1 73.87(14) 3 3
F1 U2 Rb1 156.32(15) . 1_455
F1 U2 Rb1 82.61(16) 3 1_455
F1 U2 F1 74.1(3) . 3
F1 U2 F3 128.74(19) 3 .
F1 U2 F3 67.3(2) . .
F1 U2 F3 67.3(2) 3 3
F1 U2 F3 128.74(19) . 3
F1 U2 F8 80.2(2) 3 .
F1 U2 F8 80.2(2) . .
F1 U2 F9 71.3(2) . 2_565
F1 U2 F9 71.3(2) 3 2_565
F2 U2 U1 144.54(18) 2_565 .
F2 U2 U1 97.49(17) 4_565 .
F2 U2 U1 97.49(17) 2_565 3
F2 U2 U1 144.54(18) 4_565 3
F2 U2 Rb1 114.36(16) 4_565 1_455
F2 U2 Rb1 38.50(17) 2_565 1_455
F2 U2 F1 141.6(2) 4_565 3
F2 U2 F1 87.3(2) 2_565 3
F2 U2 F1 141.6(2) 2_565 .
F2 U2 F1 87.3(2) 4_565 .
F2 U2 F2 87.2(3) 4_565 2_565
F2 U2 F3 69.1(2) 4_565 .
F2 U2 F3 69.1(2) 2_565 3
F2 U2 F3 143.2(2) 2_565 .
F2 U2 F3 143.2(2) 4_565 3
F2 U2 F8 130.11(19) 4_565 .
F2 U2 F8 130.11(19) 2_565 .
F2 U2 F9 71.0(2) 4_565 2_565
F2 U2 F9 71.0(2) 2_565 2_565
F3 U2 U1 29.13(13) . .
F3 U2 U1 29.13(13) 3 3
F3 U2 U1 87.68(14) . 3
F3 U2 U1 87.68(14) 3 .
F3 U2 Rb1 32.72(13) 3 1_455
F3 U2 Rb1 127.88(16) . 1_455
F3 U2 F3 114.2(3) 3 .
F8 U2 U1 32.64(7) . 3
F8 U2 U1 32.64(7) . .
F8 U2 Rb1 91.80(10) . 1_455
F8 U2 F3 61.46(15) . 3
F8 U2 F3 61.46(15) . .
F9 U2 U1 143.65(12) 2_565 3
F9 U2 U1 67.19(18) . .
F9 U2 U1 143.65(12) 2_565 .
F9 U2 U1 67.19(18) . 3
F9 U2 Rb1 105.52(10) 2_565 1_455
F9 U2 Rb1 61.34(4) . 1_455
F9 U2 F1 136.44(18) . .
F9 U2 F1 136.44(19) . 3
F9 U2 F2 79.4(2) . 2_565
F9 U2 F2 79.4(2) . 4_565
F9 U2 F3 122.57(15) 2_565 3
F9 U2 F3 69.21(18) . 3
F9 U2 F3 122.57(15) 2_565 .
F9 U2 F3 69.20(18) . .
F9 U2 F8 77.6(3) . .
F9 U2 F8 144.0(3) 2_565 .
F9 U2 F9 138.45(5) . 2_565
F1 Rb1 U1 73.86(10) 2_664 2_665
F1 Rb1 U1 117.44(10) 4_564 2_665
F1 Rb1 F1 104.1(2) 2_664 4_564
F2 Rb1 U1 33.87(10) 2_665 2_665
F2 Rb1 U1 83.61(12) 4_565 2_665
F2 Rb1 F1 151.21(14) 2_665 4_564
F2 Rb1 F1 151.21(14) 4_565 2_664
F2 Rb1 F1 70.49(16) 2_665 2_664
F2 Rb1 F1 70.49(16) 4_565 4_564
F2 Rb1 F2 100.3(3) 2_665 4_565
F3 Rb1 U1 124.55(15) . 2_665
F3 Rb1 U1 86.33(13) 3_655 2_665
F3 Rb1 F1 81.53(15) 3_655 2_664
F3 Rb1 F1 156.23(16) . 2_664
F3 Rb1 F1 81.53(15) . 4_564
F3 Rb1 F1 156.23(16) 3_655 4_564
F3 Rb1 F2 115.19(18) 3_655 4_565
F3 Rb1 F2 52.53(16) . 4_565
F3 Rb1 F2 115.19(18) . 2_665
F3 Rb1 F2 52.53(16) 3_655 2_665
F3 Rb1 F3 84.7(2) . 3_655
F3 Rb1 F4 152.88(18) . 3_665
F3 Rb1 F4 101.70(15) 3_655 3_665
F3 Rb1 F4 152.88(18) 3_655 1_565
F3 Rb1 F4 101.70(15) . 1_565
F3 Rb1 F6 94.39(19) 3_655 2_665
F3 Rb1 F6 94.39(19) . 2_665
F4 Rb1 U1 68.22(11) 1_565 2_665
F4 Rb1 U1 31.91(10) 3_665 2_665
F4 Rb1 F1 50.07(14) 3_665 2_664
F4 Rb1 F1 99.36(15) 3_665 4_564
F4 Rb1 F1 99.36(15) 1_565 2_664
F4 Rb1 F1 50.07(14) 1_565 4_564
F4 Rb1 F2 101.91(15) 3_665 4_565
F4 Rb1 F2 54.79(14) 1_565 4_565
F4 Rb1 F2 101.91(15) 1_565 2_665
F4 Rb1 F2 54.79(14) 3_665 2_665
F4 Rb1 F4 61.3(2) 3_665 1_565
F5 Rb1 U1 83.75(17) 1_565 2_665
F5 Rb1 F1 53.93(11) 1_565 2_664
F5 Rb1 F1 53.93(11) 1_565 4_564
F5 Rb1 F2 106.74(15) 1_565 2_665
F5 Rb1 F2 106.74(15) 1_565 4_565
F5 Rb1 F3 135.39(14) 1_565 .
F5 Rb1 F3 135.39(14) 1_565 3_655
F5 Rb1 F4 53.54(18) 1_565 3_665
F5 Rb1 F4 53.54(18) 1_565 1_565
F5 Rb1 F6 121.0(3) 1_565 .
F5 Rb1 F6 99.6(3) 1_565 2_665
F6 Rb1 U1 32.20(8) 2_665 2_665
F6 Rb1 U1 143.86(11) . 2_665
F6 Rb1 F1 105.87(14) 2_665 4_564
F6 Rb1 F1 98.70(14) . 4_564
F6 Rb1 F1 98.70(14) . 2_664
F6 Rb1 F1 105.87(14) 2_665 2_664
F6 Rb1 F2 52.20(13) 2_665 4_565
F6 Rb1 F2 110.03(14) . 4_565
F6 Rb1 F2 52.20(13) 2_665 2_665
F6 Rb1 F2 110.03(14) . 2_665
F6 Rb1 F3 57.53(16) . .
F6 Rb1 F3 57.53(16) . 3_655
F6 Rb1 F4 147.05(12) . 1_565
F6 Rb1 F4 59.09(17) 2_665 3_665
F6 Rb1 F4 59.09(17) 2_665 1_565
F6 Rb1 F4 147.05(12) . 3_665
F6 Rb1 F6 139.4(2) . 2_665
U1 F1 Rb1 98.6(2) 4 2_665
U2 F1 U1 145.4(3) . 4
U2 F1 Rb1 114.3(2) . 2_665
U1 F2 Rb1 98.1(2) . 2_664
U2 F2 U1 145.3(3) 2_564 .
U2 F2 Rb1 115.0(2) 2_564 2_664
U1 F3 U2 119.1(2) . .
U1 F3 Rb1 114.3(2) . .
U2 F3 Rb1 119.7(2) . .
U1 F4 U1 153.2(3) 4 .
U1 F4 Rb1 102.0(2) 4 1_545
U1 F4 Rb1 103.67(19) . 1_545
U1 F5 U1 116.9(4) . 3_655
U1 F5 Rb1 116.1(2) . 1_545
U1 F5 Rb1 116.1(2) 3_655 1_545
U1 F6 U1 114.5(3) . 3_655
U1 F6 Rb1 112.1(2) 3_655 .
U1 F6 Rb1 112.1(2) . .
U1 F6 Rb1 106.9(2) 3_655 2_664
U1 F6 Rb1 106.9(2) . 2_664
Rb1 F6 Rb1 103.4(3) . 2_664
U1 F7 U1 123.8(4) 3 .
U1 F8 U1 112.8(3) 3 .
U2 F8 U1 115.1(2) . 3
U2 F8 U1 115.1(2) . .
U2 F9 U2 167.3(4) . 2_564

loop_
_geom_bond_atom_site_label_1
_geom_bond_atom_site_label_2
_geom_bond_distance
_geom_bond_site_symmetry_2
U1 F1 2.298(6) 4_554
U1 F2 2.375(5) .
U1 F3 2.268(6) .
U1 F4 2.347(6) .
U1 F4 2.280(6) 4_554
U1 F5 2.319(5) .
U1 F6 2.350(4) .
U1 F7 2.291(5) .
U1 F8 2.427(4) .
U2 F1 2.285(6) .
U2 F1 2.285(6) 3
U2 F2 2.271(6) 2_565
U2 F2 2.271(6) 4_565
U2 F3 2.457(6) 3
U2 F3 2.457(6) .
U2 F8 2.400(8) .
U2 F9 2.307(9) 2_565
U2 F9 2.247(9) .
Rb1 F1 3.322(6) 4_564
Rb1 F1 3.322(6) 2_664
Rb1 F2 3.168(7) 4_565
Rb1 F2 3.168(7) 2_665
Rb1 F3 2.871(5) 3_655
Rb1 F3 2.871(5) .
Rb1 F4 3.106(6) 3_665
Rb1 F4 3.106(6) 1_565
Rb1 F5 2.755(9) 1_565
Rb1 F6 2.887(9) 2_665
Rb1 F6 2.858(9) .
F1 U1 2.298(6) 4
F1 Rb1 3.322(6) 2_665
F2 U2 2.271(6) 2_564
F2 Rb1 3.168(7) 2_664
F4 U1 2.280(6) 4
F4 Rb1 3.106(6) 1_545
F5 U1 2.319(5) 3_655
F5 Rb1 2.755(9) 1_545
F6 U1 2.350(4) 3_655
F6 Rb1 2.887(9) 2_664
F7 U1 2.291(5) 3
F8 U1 2.427(4) 3
F9 U2 2.307(9) 2_564
